data_7154713
loop_
_publ_author_name
'Rao, V. Kameswara'
'Kaswan, Pinku'
'Parang, Keykavous'
'Kumar, Anil'

_publ_section_title
;
 Indium triflate catalyzed microwave-assisted alkenylation of
 methoxyphenols: synthesis of indenes and chromenes.
;
_journal_issue 45
_journal_name_full 'Organic &amp; biomolecular chemistry'
_journal_page_first 11072
_journal_page_last 11077
_journal_paper_doi 10.1039/c5ob01734c
_journal_volume 13
_journal_year 2015
_chemical_formula_sum 'C25 H24 O4'
_chemical_formula_weight 388.44
_chemical_name_systematic
; 
 ? 
;
_space_group_IT_number 14
_symmetry_cell_setting monoclinic
_symmetry_space_group_name_Hall '-P 2ybc'
_symmetry_space_group_name_H-M 'P 1 21/c 1'
_atom_sites_solution_hydrogens geom
_atom_sites_solution_primary direct
_atom_sites_solution_secondary difmap
_audit_creation_method SHELXL-97
_audit_update_record
;
2015-08-13 deposited with the CCDC.
2015-09-10 downloaded from the CCDC.
;
_cell_angle_alpha 90.00
_cell_angle_beta 97.04
_cell_angle_gamma 90.00
_cell_formula_units_Z 4
_cell_length_a 17.682
_cell_length_b 10.244
_cell_length_c 11.523
_cell_measurement_temperature 298(2)
_cell_measurement_theta_max 25.00
_cell_measurement_theta_min 2.26
_cell_volume 2071.476
_computing_cell_refinement 'Bruker SMART'
_computing_data_collection 'Bruker SMART'
_computing_data_reduction 'Bruker SAINT'
_computing_molecular_graphics 'Bruker SHELXTL'
_computing_publication_material 'Bruker SHELXTL'
_computing_structure_refinement 'SHELXL-97 (Sheldrick, 1997)'
_computing_structure_solution 'SHELXS-97 (Sheldrick, 1990)'
_diffrn_ambient_temperature 298(2)
_diffrn_measured_fraction_theta_full 1.000
_diffrn_measured_fraction_theta_max 1.000
_diffrn_measurement_device_type 'CCD area detector'
_diffrn_measurement_method 'phi and omega scans'
_diffrn_radiation_monochromator graphite
_diffrn_radiation_source 'fine-focus sealed tube'
_diffrn_radiation_type MoK\a
_diffrn_radiation_wavelength 0.71073
_diffrn_reflns_av_R_equivalents 0.0939
_diffrn_reflns_av_sigmaI/netI 0.0680
_diffrn_reflns_limit_h_max 21
_diffrn_reflns_limit_h_min -21
_diffrn_reflns_limit_k_max 12
_diffrn_reflns_limit_k_min -12
_diffrn_reflns_limit_l_max 13
_diffrn_reflns_limit_l_min -13
_diffrn_reflns_number 19327
_diffrn_reflns_theta_full 25.00
_diffrn_reflns_theta_max 25.00
_diffrn_reflns_theta_min 1.16
_exptl_absorpt_coefficient_mu 0.084
_exptl_absorpt_correction_T_max 1.000
_exptl_absorpt_correction_T_min 0.998
_exptl_absorpt_process_details BRUKARSADBAS
_exptl_crystal_colour colourless
_exptl_crystal_density_diffrn 1.246
_exptl_crystal_density_method 'not measured'
_exptl_crystal_description block
_exptl_crystal_F_000 824
_exptl_crystal_size_max 0.25
_exptl_crystal_size_mid 0.21
_exptl_crystal_size_min 0.19
_refine_diff_density_max 0.121
_refine_diff_density_min -0.125
_refine_diff_density_rms 0.026
_refine_ls_extinction_method none
_refine_ls_goodness_of_fit_ref 0.820
_refine_ls_hydrogen_treatment mixed
_refine_ls_matrix_type full
_refine_ls_number_parameters 266
_refine_ls_number_reflns 3646
_refine_ls_number_restraints 0
_refine_ls_restrained_S_all 0.820
_refine_ls_R_factor_all 0.0856
_refine_ls_R_factor_gt 0.0389
_refine_ls_shift/su_max 0.000
_refine_ls_shift/su_mean 0.000
_refine_ls_structure_factor_coef Fsqd
_refine_ls_weighting_details 'calc w=1/[\s^2^(Fo^2^)+(0.0344P)^2^+0.0000P] where P=(Fo^2^+2Fc^2^)/3'
_refine_ls_weighting_scheme calc
_refine_ls_wR_factor_gt 0.0803
_refine_ls_wR_factor_ref 0.0898
_reflns_number_gt 1897
_reflns_number_total 3646
_reflns_threshold_expression >2sigma(I)
_cod_data_source_file c5ob01734c2.cif
_cod_data_source_block kck552
_cod_depositor_comments 'Adding full bibliography for 7154712--7154713.cif.'
_cod_original_cell_volume 2071.4
_cod_original_sg_symbol_H-M P2(1)/c
_cod_database_code 7154713

loop_
_symmetry_equiv_pos_as_xyz
'x, y, z'
'-x, y+1/2, -z+1/2'
'-x, -y, -z'
'x, -y-1/2, z-1/2'

loop_
_atom_site_label
_atom_site_type_symbol
_atom_site_fract_x
_atom_site_fract_y
_atom_site_fract_z
_atom_site_U_iso_or_equiv
_atom_site_adp_type
_atom_site_occupancy
_atom_site_symmetry_multiplicity
_atom_site_calc_flag
_atom_site_refinement_flags
O1 O 0.33751(6) 0.54771(11) 0.42058(10) 0.0604(3) Uani 1 1 d .
C9 C 0.32863(10) 0.64541(16) 0.33697(15) 0.0495(5) Uani 1 1 d .
C7 C 0.20439(9) 0.72239(16) 0.40022(14) 0.0498(5) Uani 1 1 d .
C6 C 0.21759(10) 0.60977(16) 0.48638(14) 0.0503(5) Uani 1 1 d .
C1 C 0.28006(10) 0.52977(17) 0.49092(15) 0.0515(5) Uani 1 1 d .
C10 C 0.39276(10) 0.64501(17) 0.26636(15) 0.0494(4) Uani 1 1 d .
O2 O 0.24331(8) 0.29839(14) 0.71978(11) 0.0834(4) Uani 1 1 d .
C8 C 0.26900(10) 0.72388(17) 0.32620(15) 0.0555(5) Uani 1 1 d .
H8 H 0.2666 0.7862 0.2672 0.067 Uiso 1 1 calc R
C2 C 0.29199(11) 0.42452(17) 0.56685(15) 0.0595(5) Uani 1 1 d .
H2 H 0.3350 0.3722 0.5670 0.071 Uiso 1 1 calc R
C16 C 0.12984(10) 0.70035(16) 0.31939(14) 0.0491(5) Uani 1 1 d .
C19 C -0.00099(11) 0.65449(19) 0.16225(16) 0.0576(5) Uani 1 1 d .
C13 C 0.51268(11) 0.6402(2) 0.12942(17) 0.0621(5) Uani 1 1 d .
C4 C 0.17591(12) 0.47847(19) 0.64135(16) 0.0661(5) Uani 1 1 d .
H4 H 0.1405 0.4624 0.6930 0.079 Uiso 1 1 calc R
C15 C 0.39771(10) 0.73611(17) 0.17816(15) 0.0567(5) Uani 1 1 d .
H15 H 0.3601 0.7997 0.1645 0.068 Uiso 1 1 calc R
C11 C 0.44937(11) 0.55220(18) 0.28297(16) 0.0682(6) Uani 1 1 d .
H11 H 0.4476 0.4898 0.3412 0.082 Uiso 1 1 calc R
C5 C 0.16564(11) 0.58087(19) 0.56456(15) 0.0628(5) Uani 1 1 d .
H5 H 0.1226 0.6329 0.5645 0.075 Uiso 1 1 calc R
C3 C 0.23919(12) 0.39910(19) 0.64170(16) 0.0614(5) Uani 1 1 d .
C21 C 0.06879(10) 0.78421(18) 0.31044(16) 0.0645(5) Uani 1 1 d .
H21 H 0.0711 0.8579 0.3579 0.077 Uiso 1 1 calc R
C14 C 0.45657(11) 0.73485(18) 0.11063(16) 0.0618(5) Uani 1 1 d .
H14 H 0.4587 0.7973 0.0525 0.074 Uiso 1 1 calc R
C17 C 0.12299(10) 0.59171(17) 0.24732(14) 0.0550(5) Uani 1 1 d .
H17 H 0.1630 0.5324 0.2517 0.066 Uiso 1 1 calc R
C18 C 0.05897(10) 0.56852(17) 0.16951(15) 0.0573(5) Uani 1 1 d .
H18 H 0.0563 0.4949 0.1220 0.069 Uiso 1 1 calc R
C20 C 0.00367(11) 0.76213(19) 0.23263(17) 0.0713(6) Uani 1 1 d .
H20 H -0.0368 0.8207 0.2285 0.086 Uiso 1 1 calc R
C12 C 0.50882(11) 0.54932(19) 0.21532(18) 0.0741(6) Uani 1 1 d .
H12 H 0.5462 0.4854 0.2283 0.089 Uiso 1 1 calc R
O3 O -0.06256(7) 0.62335(13) 0.08222(11) 0.0796(4) Uani 1 1 d .
O4 O 0.56858(8) 0.64580(14) 0.05674(12) 0.0849(4) Uani 1 1 d .
C25 C 0.62461(12) 0.5443(2) 0.06745(18) 0.0945(7) Uani 1 1 d .
H25A H 0.6527 0.5469 0.1442 0.142 Uiso 1 1 calc R
H25B H 0.6589 0.5567 0.0099 0.142 Uiso 1 1 calc R
H25C H 0.5998 0.4611 0.0554 0.142 Uiso 1 1 calc R
C24 C 0.20491(10) 0.85284(16) 0.46652(15) 0.0667(6) Uani 1 1 d .
H24A H 0.1631 0.8548 0.5123 0.100 Uiso 1 1 calc R
H24B H 0.2000 0.9236 0.4115 0.100 Uiso 1 1 calc R
H24C H 0.2520 0.8615 0.5171 0.100 Uiso 1 1 calc R
C26 C -0.11872(12) 0.7189(2) 0.05354(19) 0.1022(8) Uani 1 1 d .
H26A H -0.1429 0.7395 0.1215 0.153 Uiso 1 1 calc R
H26B H -0.1561 0.6865 -0.0070 0.153 Uiso 1 1 calc R
H26C H -0.0956 0.7962 0.0265 0.153 Uiso 1 1 calc R
C27 C 0.30164(14) 0.2053(2) 0.71672(19) 0.0973(8) Uani 1 1 d .
H27A H 0.2945 0.1598 0.6433 0.146 Uiso 1 1 calc R
H27B H 0.3000 0.1440 0.7794 0.146 Uiso 1 1 calc R
H27C H 0.3502 0.2485 0.7253 0.146 Uiso 1 1 calc R

loop_
_atom_site_aniso_label
_atom_site_aniso_U_11
_atom_site_aniso_U_22
_atom_site_aniso_U_33
_atom_site_aniso_U_23
_atom_site_aniso_U_13
_atom_site_aniso_U_12
O1 0.0580(9) 0.0558(8) 0.0672(8) 0.0112(7) 0.0066(7) 0.0110(6)
C9 0.0480(12) 0.0440(11) 0.0539(11) 0.0000(9) -0.0048(9) -0.0006(9)
C7 0.0485(12) 0.0462(11) 0.0536(11) -0.0026(9) 0.0019(9) 0.0032(9)
C6 0.0518(12) 0.0488(11) 0.0482(11) -0.0045(9) -0.0027(9) 0.0002(10)
C1 0.0528(12) 0.0523(12) 0.0473(11) -0.0030(9) -0.0015(9) -0.0033(10)
C10 0.0438(11) 0.0455(11) 0.0571(11) -0.0016(9) -0.0013(9) 0.0002(9)
O2 0.0984(12) 0.0758(10) 0.0759(9) 0.0218(8) 0.0092(8) 0.0087(9)
C8 0.0512(12) 0.0516(12) 0.0618(12) 0.0066(9) -0.0007(10) 0.0021(10)
C2 0.0645(14) 0.0519(12) 0.0584(12) 0.0013(10) -0.0068(10) 0.0034(10)
C16 0.0497(12) 0.0456(11) 0.0516(11) -0.0007(9) 0.0041(9) 0.0043(9)
C19 0.0532(13) 0.0571(12) 0.0602(12) 0.0018(10) -0.0025(10) -0.0025(11)
C13 0.0533(13) 0.0688(14) 0.0645(13) -0.0050(11) 0.0090(11) 0.0021(11)
C4 0.0723(15) 0.0696(14) 0.0566(12) 0.0012(11) 0.0083(11) -0.0032(12)
C15 0.0519(12) 0.0515(12) 0.0646(12) 0.0001(10) -0.0010(10) 0.0071(10)
C11 0.0551(13) 0.0655(13) 0.0847(14) 0.0198(11) 0.0118(11) 0.0113(11)
C5 0.0629(14) 0.0660(14) 0.0589(12) 0.0011(11) 0.0056(11) 0.0064(10)
C3 0.0741(15) 0.0572(13) 0.0497(12) 0.0052(10) -0.0049(11) -0.0035(12)
C21 0.0601(13) 0.0572(13) 0.0737(13) -0.0158(10) -0.0025(11) 0.0128(11)
C14 0.0637(14) 0.0585(13) 0.0624(12) 0.0056(10) 0.0041(11) 0.0030(11)
C17 0.0518(12) 0.0518(12) 0.0604(12) -0.0041(10) 0.0028(10) 0.0089(9)
C18 0.0598(13) 0.0510(12) 0.0598(12) -0.0053(10) 0.0023(10) 0.0023(10)
C20 0.0534(13) 0.0665(14) 0.0900(15) -0.0141(12) -0.0076(11) 0.0168(11)
C12 0.0567(14) 0.0737(15) 0.0923(15) 0.0176(13) 0.0113(12) 0.0177(11)
O3 0.0638(9) 0.0775(10) 0.0889(10) -0.0067(8) -0.0251(8) 0.0056(8)
O4 0.0724(10) 0.0967(11) 0.0898(10) 0.0082(8) 0.0263(9) 0.0161(9)
C25 0.0733(16) 0.1111(19) 0.1022(17) -0.0097(15) 0.0227(13) 0.0259(15)
C24 0.0647(13) 0.0581(12) 0.0746(13) -0.0111(10) -0.0020(11) 0.0006(10)
C26 0.0780(17) 0.0974(18) 0.1189(19) 0.0078(15) -0.0382(14) 0.0178(14)
C27 0.118(2) 0.0736(16) 0.0985(18) 0.0259(13) 0.0074(15) 0.0136(15)

loop_
_atom_type_symbol
_atom_type_description
_atom_type_scat_dispersion_real
_atom_type_scat_dispersion_imag
_atom_type_scat_source
C C 0.0033 0.0016 'International Tables Vol C Tables 4.2.6.8 and 6.1.1.4'
H H 0.0000 0.0000 'International Tables Vol C Tables 4.2.6.8 and 6.1.1.4'
O O 0.0106 0.0060 'International Tables Vol C Tables 4.2.6.8 and 6.1.1.4'

loop_
_geom_angle_atom_site_label_1
_geom_angle_atom_site_label_2
_geom_angle_atom_site_label_3
_geom_angle
C9 O1 C1 118.27(14)
C8 C9 O1 121.79(17)
C8 C9 C10 127.55(17)
O1 C9 C10 110.66(15)
C8 C7 C6 108.10(14)
C8 C7 C16 108.20(13)
C6 C7 C16 109.64(14)
C8 C7 C24 108.26(14)
C6 C7 C24 110.09(13)
C16 C7 C24 112.43(14)
C1 C6 C5 116.09(17)
C1 C6 C7 122.44(16)
C5 C6 C7 121.46(16)
C6 C1 O1 122.87(16)
C6 C1 C2 123.20(17)
O1 C1 C2 113.93(17)
C11 C10 C15 117.08(17)
C11 C10 C9 121.36(17)
C15 C10 C9 121.54(16)
C3 O2 C27 118.39(16)
C9 C8 C7 126.37(17)
C3 C2 C1 118.77(18)
C21 C16 C17 116.58(16)
C21 C16 C7 124.21(16)
C17 C16 C7 119.18(15)
C20 C19 C18 119.47(18)
C20 C19 O3 124.81(18)
C18 C19 O3 115.72(17)
C12 C13 O4 125.01(18)
C12 C13 C14 119.45(18)
O4 C13 C14 115.54(19)
C5 C4 C3 119.68(18)
C14 C15 C10 121.85(17)
C10 C11 C12 121.74(18)
C4 C5 C6 122.28(18)
O2 C3 C2 124.94(19)
O2 C3 C4 115.09(18)
C2 C3 C4 119.97(18)
C16 C21 C20 121.90(17)
C15 C14 C13 119.73(18)
C18 C17 C16 122.27(16)
C19 C18 C17 119.77(17)
C19 C20 C21 120.01(18)
C13 C12 C11 120.15(18)
C19 O3 C26 118.34(15)
C13 O4 C25 117.37(16)

loop_
_geom_bond_atom_site_label_1
_geom_bond_atom_site_label_2
_geom_bond_distance
O1 C9 1.3847(18)
O1 C1 1.3872(19)
C9 C8 1.320(2)
C9 C10 1.474(2)
C7 C8 1.507(2)
C7 C6 1.521(2)
C7 C16 1.535(2)
C7 C24 1.539(2)
C6 C1 1.371(2)
C6 C5 1.395(2)
C1 C2 1.388(2)
C10 C11 1.377(2)
C10 C15 1.390(2)
O2 C3 1.365(2)
O2 C27 1.409(2)
C2 C3 1.371(2)
C16 C21 1.374(2)
C16 C17 1.385(2)
C19 C20 1.365(2)
C19 C18 1.373(2)
C19 O3 1.3752(19)
C13 C12 1.367(2)
C13 O4 1.373(2)
C13 C14 1.385(2)
C4 C5 1.370(2)
C4 C3 1.383(2)
C15 C14 1.374(2)
C11 C12 1.384(2)
C21 C20 1.388(2)
C17 C18 1.376(2)
O3 C26 1.405(2)
O4 C25 1.431(2)
